data_7057577
loop_
_publ_author_name
'Xue, Li-Ping'
'Li, Zhao-Hao'
'Zhang, Ting'
'Cui, Jia-Jia'
'Gao, Yue'
'Yao, Jia-Xin'

_publ_section_title
;
 Construction of two Zn(ii)/Cd(ii) multifunctional coordination polymers
 with mixed ligands for catalytic and sensing properties
;
_journal_issue 17
_journal_name_full 'New Journal of Chemistry'
_journal_page_first 14203
_journal_paper_doi 10.1039/C8NJ02055H
_journal_volume 42
_journal_year 2018
_chemical_formula_moiety 'C23 H21.68 Cd N4 O8 S, H2 O'
_chemical_formula_sum 'C23 H24 Cd N4 O9 S'
_chemical_formula_weight 644.92
_space_group_crystal_system monoclinic
_space_group_IT_number 14
_space_group_name_Hall '-P 2yn'
_space_group_name_H-M_alt 'P 1 21/n 1'
_symmetry_space_group_name_Hall '-P 2yn'
_symmetry_space_group_name_H-M 'P 1 21/n 1'
_atom_sites_solution_hydrogens mixed
_atom_sites_solution_primary dual
_audit_creation_date 2017-11-27
_audit_creation_method
;
Olex2 1.2-alpha
(compiled 2017.08.10 svn.r3458 for OlexSys, GUI svn.r5381)
;
_audit_update_record
;
2018-01-04 deposited with the CCDC.
2018-07-17 downloaded from the CCDC.
;
_cell_angle_alpha 90
_cell_angle_beta 92.413(5)
_cell_angle_gamma 90
_cell_formula_units_Z 4
_cell_length_a 9.7826(5)
_cell_length_b 20.2974(11)
_cell_length_c 13.2462(8)
_cell_measurement_reflns_used 4034
_cell_measurement_temperature 289.1(2)
_cell_measurement_theta_max 25.8850
_cell_measurement_theta_min 3.6490
_cell_volume 2627.9(3)
_computing_cell_refinement 'CrysAlisPro 1.171.38.41r (Rigaku OD, 2015)'
_computing_data_collection 'CrysAlisPro 1.171.38.41r (Rigaku OD, 2015)'
_computing_data_reduction 'CrysAlisPro 1.171.38.41r (Rigaku OD, 2015)'
_computing_molecular_graphics 'Olex2 (Dolomanov et al., 2009)'
_computing_publication_material 'Olex2 (Dolomanov et al., 2009)'
_computing_structure_refinement 'ShelXL (Sheldrick, 2015)'
_computing_structure_solution 'ShelXT (Sheldrick, 2015)'
_diffrn_ambient_environment air
_diffrn_ambient_temperature 289.1(2)
_diffrn_detector 'CCD plate'
_diffrn_detector_area_resol_mean 16.1169
_diffrn_detector_type EosS2
_diffrn_measured_fraction_theta_full 0.989
_diffrn_measured_fraction_theta_max 0.982
_diffrn_measurement_details
;
List of Runs (angles in degrees, time in seconds):

  # Type    Start    End  Width  t~exp~   \w     \q     \k     \f   Frames
#--------------------------------------------------------------------------
  1  \w     35.00  86.00   1.00   50.00    --   13.55 178.00-120.00   51
  2  \w    -56.00  83.00   1.00   50.00    --   13.55   0.00  30.00  139
  3  \w    -56.00  27.00   1.00   50.00    --   13.55 -38.00  30.00   83
;
_diffrn_measurement_device 'four-circle diffractometer'
_diffrn_measurement_device_type 'SuperNova, Single source at offset, EosS2'
_diffrn_measurement_method '\w scans'
_diffrn_orient_matrix_type 'CrysAlisPro convention (1999,Acta A55,543-557)'
_diffrn_orient_matrix_UB_11 -0.0238667000
_diffrn_orient_matrix_UB_12 0.0171633000
_diffrn_orient_matrix_UB_13 0.0424280000
_diffrn_orient_matrix_UB_21 -0.0654000000
_diffrn_orient_matrix_UB_22 -0.0146308000
_diffrn_orient_matrix_UB_23 -0.0080222000
_diffrn_orient_matrix_UB_31 0.0204767000
_diffrn_orient_matrix_UB_32 -0.0266874000
_diffrn_orient_matrix_UB_33 0.0317620000
_diffrn_radiation_monochromator mirror
_diffrn_radiation_probe x-ray
_diffrn_radiation_type MoK\a
_diffrn_radiation_wavelength 0.71073
_diffrn_reflns_av_R_equivalents 0.0678
_diffrn_reflns_av_unetI/netI 0.1003
_diffrn_reflns_Laue_measured_fraction_full 0.989
_diffrn_reflns_Laue_measured_fraction_max 0.982
_diffrn_reflns_limit_h_max 8
_diffrn_reflns_limit_h_min -11
_diffrn_reflns_limit_k_max 18
_diffrn_reflns_limit_k_min -24
_diffrn_reflns_limit_l_max 16
_diffrn_reflns_limit_l_min -16
_diffrn_reflns_number 14188
_diffrn_reflns_point_group_measured_fraction_full 0.989
_diffrn_reflns_point_group_measured_fraction_max 0.982
_diffrn_reflns_theta_full 25.242
_diffrn_reflns_theta_max 25.497
_diffrn_reflns_theta_min 3.319
_diffrn_source 'micro-focus sealed X-ray tube'
_diffrn_source_type 'SuperNova (Mo) X-ray Source'
_exptl_absorpt_coefficient_mu 0.968
_exptl_absorpt_correction_T_max 1.00000
_exptl_absorpt_correction_T_min 0.57566
_exptl_absorpt_correction_type multi-scan
_exptl_absorpt_process_details
;
CrysAlisPro 1.171.38.41r (Rigaku Oxford Diffraction, 2015)
Empirical absorption correction using spherical harmonics,
 implemented in SCALE3 ABSPACK scaling algorithm.
;
_exptl_crystal_colour colourless
_exptl_crystal_colour_primary colourless
_exptl_crystal_density_diffrn 1.630
_exptl_crystal_description block
_exptl_crystal_F_000 1304
_exptl_crystal_size_max 0.32
_exptl_crystal_size_mid 0.3
_exptl_crystal_size_min 0.28
_refine_diff_density_max 1.784
_refine_diff_density_min -0.825
_refine_diff_density_rms 0.149
_refine_ls_extinction_method none
_refine_ls_goodness_of_fit_ref 1.187
_refine_ls_hydrogen_treatment constr
_refine_ls_matrix_type full
_refine_ls_number_parameters 369
_refine_ls_number_reflns 4813
_refine_ls_number_restraints 400
_refine_ls_restrained_S_all 1.144
_refine_ls_R_factor_all 0.1214
_refine_ls_R_factor_gt 0.0828
_refine_ls_shift/su_max 0.001
_refine_ls_shift/su_mean 0.000
_refine_ls_structure_factor_coef Fsqd
_refine_ls_weighting_details 'w=1/[\s^2^(Fo^2^)+(0.0610P)^2^+21.2250P] where P=(Fo^2^+2Fc^2^)/3'
_refine_ls_weighting_scheme calc
_refine_ls_wR_factor_gt 0.2049
_refine_ls_wR_factor_ref 0.2172
_reflns_Friedel_coverage 0.000
_reflns_number_gt 3330
_reflns_number_total 4813
_reflns_threshold_expression 'I > 2\s(I)'
_cod_data_source_file c8nj02055h2.cif
_cod_data_source_block 201741b38
_cod_depositor_comments 'Adding full bibliography for 7057576--7057577.cif.'
_cod_database_code 7057577
_shelx_shelxl_version_number 2014/7
_shelx_space_group_comment
;
The symmetry employed for this shelxl refinement is uniquely defined
by the following loop, which should always be used as a source of
symmetry information in preference to the above space-group names.
They are only intended as comments.
;
_shelx_estimated_absorpt_t_max 0.773
_shelx_estimated_absorpt_t_min 0.747
_reflns_odcompleteness_completeness 99.66
_reflns_odcompleteness_iscentric 1
_reflns_odcompleteness_theta 24.66
_olex2_refinement_description
;
1. Fixed Uiso
 At 1.2 times of:
  All C(H) groups, All C(H,H) groups
 At 1.5 times of:
  All C(H,H,H) groups, All O(H,H) groups
2. Rigid bond restraints
 All non-hydrogen atoms
 with sigma for 1-2 distances of 0.01 and sigma for 1-3 distances of 0.01
3. Uiso/Uaniso restraints and constraints
All non-hydrogen atoms have similar U: within 1.7A with sigma of 0.04 and sigma
for terminal atoms of 0.08
Uanis(C21A) \\sim Ueq, Uanis(N4A) \\sim Ueq, Uanis(C22A) \\sim Ueq, Uanis(C22)
\\sim Ueq, Uanis(C21) \\sim Ueq, Uanis(N4) \\sim Ueq: with sigma of 0.1 and
sigma for terminal atoms of 0.2
Uanis(C21) = Uanis(C21A)
Uanis(N4A) = Uanis(N4)
Uanis(C7A) = Uanis(C7)
4. Others
 Sof(N4A)=Sof(C21A)=Sof(H21C)=Sof(H21D)=Sof(C22A)=Sof(H22C)=1-FVAR(1)
 Sof(N4)=Sof(C21)=Sof(H21A)=Sof(H21B)=Sof(C22)=Sof(H22A)=Sof(H22B)=FVAR(1)
 Sof(C7A)=Sof(H7AA)=Sof(H7AB)=Sof(H7AC)=1-FVAR(2)
 Sof(C7)=Sof(H7A)=Sof(H7B)=Sof(H7C)=FVAR(2)
5.a Free rotating group:
 O7(H3W,H4W)
5.b Rotating group:
 O6(H1W,H2W)
5.c Secondary CH2 refined with riding coordinates:
 C14(H14A,H14B), C15(H15A,H15B), C21(H21A,H21B), C21A(H21C,H21D), C22(H22A,H22B)
5.d Aromatic/amide H refined with riding coordinates:
 C4(H4), C8(H8), C9(H9), C11(H11), C12(H12), C16(H16), C17(H17), C19(H19),
 C20(H20), C22A(H22C)
5.e Idealised Me refined as rotating group:
 C7(H7A,H7B,H7C), C7A(H7AA,H7AB,H7AC)
;

loop_
_space_group_symop_operation_xyz
'x, y, z'
'-x+1/2, y+1/2, -z+1/2'
'-x, -y, -z'
'x-1/2, -y-1/2, z-1/2'

loop_
_atom_site_label
_atom_site_type_symbol
_atom_site_fract_x
_atom_site_fract_y
_atom_site_fract_z
_atom_site_U_iso_or_equiv
_atom_site_adp_type
_atom_site_occupancy
_atom_site_site_symmetry_order
_atom_site_calc_flag
_atom_site_refinement_flags_posn
_atom_site_refinement_flags_adp
_atom_site_refinement_flags_occupancy
_atom_site_disorder_assembly
_atom_site_disorder_group
Cd1 Cd 0.38819(7) 0.71840(4) 0.53555(6) 0.0325(3) Uani 1 1 d . U . . .
S1 S 0.8761(3) 0.80715(15) 0.4140(2) 0.0448(7) Uani 1 1 d . U . . .
O1 O 0.4762(7) 0.8039(4) 0.4319(6) 0.0444(17) Uani 1 1 d . U . . .
O2 O 0.6178(7) 0.7085(4) 0.5694(6) 0.0423(18) Uani 1 1 d . U . . .
O3 O 1.1575(7) 0.6989(4) 0.5530(7) 0.050(2) Uani 1 1 d . U . . .
O4 O 1.1712(7) 0.7796(4) 0.4397(7) 0.058(2) Uani 1 1 d . U . . .
O5 O 0.6223(8) 0.8659(5) 0.3485(7) 0.065(2) Uani 1 1 d . U . . .
O6 O 0.4031(8) 0.6266(4) 0.6486(7) 0.062(2) Uani 1 1 d . U . . .
H1W H 0.4849 0.6220 0.6719 0.093 Uiso 1 1 d GR . . . .
H2W H 0.3880 0.5914 0.6148 0.093 Uiso 1 1 d GR . . . .
O7 O 0.6503(11) 0.6408(6) 0.7548(9) 0.083(3) Uani 1 1 d . U . . .
H3W H 0.6695 0.6421 0.8180 0.125 Uiso 1 1 d G . . . .
H4W H 0.6786 0.6775 0.7328 0.125 Uiso 1 1 d G . . . .
O8 O 0.2138(9) 0.9982(5) 0.8369(8) 0.077(3) Uani 1 1 d . U . . .
O9 O 0.1896(8) 0.5342(6) 0.0967(8) 0.085(4) Uani 1 1 d . U . . .
N1 N 0.3867(8) 0.6523(4) 0.3906(7) 0.0389(19) Uani 1 1 d . U . . .
N2 N 0.4077(9) 0.5047(6) 0.0771(8) 0.058(3) Uani 1 1 d . U . . .
N3 N 0.3669(8) 0.8005(4) 0.6573(7) 0.040(2) Uani 1 1 d . U . . .
N4 N 0.421(3) 0.9869(11) 0.9098(17) 0.045(5) Uani 0.68(2) 1 d . U P A 1
N4A N 0.606(6) 1.026(3) 1.058(4) 0.045(5) Uani 0.32(2) 1 d . U P A 2
C1 C 0.5958(10) 0.8175(5) 0.4137(9) 0.038(2) Uani 1 1 d . U . . .
C2 C 0.7151(9) 0.7854(6) 0.4542(8) 0.039(2) Uani 1 1 d . U . . .
C3 C 0.7204(10) 0.7340(5) 0.5256(8) 0.036(2) Uani 1 1 d . U . . .
C4 C 0.8611(10) 0.7154(5) 0.5464(9) 0.037(2) Uani 1 1 d . U . . .
H4 H 0.8875 0.6835 0.5937 0.044 Uiso 1 1 calc R . . . .
C5 C 0.9508(10) 0.7487(6) 0.4910(9) 0.042(2) Uani 1 1 d . U . . .
C6 C 1.1041(11) 0.7416(6) 0.4953(10) 0.043(3) Uani 1 1 d . U . . .
C7 C 0.505(4) 0.898(3) 0.297(5) 0.071(11) Uani 0.64(11) 1 d . U P B 1
H7A H 0.4336 0.8660 0.2843 0.107 Uiso 0.64(11) 1 calc GR . P B 1
H7B H 0.5321 0.9162 0.2343 0.107 Uiso 0.64(11) 1 calc GR . P B 1
H7C H 0.4714 0.9324 0.3391 0.107 Uiso 0.64(11) 1 calc GR . P B 1
C7A C 0.517(8) 0.917(4) 0.331(8) 0.071(11) Uani 0.36(11) 1 d . U P B 2
H7AA H 0.4347 0.8969 0.3033 0.107 Uiso 0.36(11) 1 calc GR . P B 2
H7AB H 0.5490 0.9492 0.2848 0.107 Uiso 0.36(11) 1 calc GR . P B 2
H7AC H 0.4982 0.9378 0.3941 0.107 Uiso 0.36(11) 1 calc GR . P B 2
C8 C 0.4112(11) 0.5875(6) 0.3927(9) 0.043(2) Uani 1 1 d . U . . .
H8 H 0.4414 0.5679 0.4531 0.052 Uiso 1 1 calc R . . . .
C9 C 0.3925(12) 0.5487(6) 0.3068(9) 0.050(3) Uani 1 1 d . U . . .
H9 H 0.4095 0.5037 0.3110 0.059 Uiso 1 1 calc R . . . .
C10 C 0.3497(11) 0.5754(6) 0.2165(9) 0.044(2) Uani 1 1 d . U . . .
C11 C 0.3295(13) 0.6430(6) 0.2139(9) 0.052(3) Uani 1 1 d . U . . .
H11 H 0.3022 0.6638 0.1538 0.063 Uiso 1 1 calc R . . . .
C12 C 0.3506(12) 0.6792(6) 0.3024(9) 0.052(3) Uani 1 1 d . U . . .
H12 H 0.3387 0.7246 0.2995 0.062 Uiso 1 1 calc R . . . .
C13 C 0.3102(11) 0.5354(6) 0.1237(10) 0.052(3) Uani 1 1 d . U . . .
C14 C 0.5558(12) 0.5096(8) 0.0996(10) 0.063(4) Uani 1 1 d . U . . .
H14A H 0.5724 0.5385 0.1571 0.076 Uiso 1 1 calc R . . . .
H14B H 0.5916 0.4664 0.1175 0.076 Uiso 1 1 calc R . . . .
C15 C 0.3732(13) 0.4651(8) -0.0138(11) 0.075(5) Uani 1 1 d . U . . .
H15A H 0.3991 0.4196 -0.0017 0.091 Uiso 1 1 calc R . . . .
H15B H 0.2752 0.4666 -0.0283 0.091 Uiso 1 1 calc R . . . .
C16 C 0.4539(11) 0.8505(6) 0.6575(9) 0.053(3) Uani 1 1 d . U . . .
H16 H 0.5255 0.8494 0.6135 0.064 Uiso 1 1 calc R . . . .
C17 C 0.4423(12) 0.9048(6) 0.7209(9) 0.050(3) Uani 1 1 d . U . . .
H17 H 0.5045 0.9394 0.7186 0.060 Uiso 1 1 calc R . . . .
C18 C 0.3388(10) 0.9067(5) 0.7863(8) 0.033(2) Uani 1 1 d . U . . .
C19 C 0.2485(10) 0.8538(5) 0.7875(8) 0.040(2) Uani 1 1 d . U . . .
H19 H 0.1774 0.8531 0.8319 0.048 Uiso 1 1 calc R . . . .
C20 C 0.2664(10) 0.8027(5) 0.7215(8) 0.038(2) Uani 1 1 d . U . . .
H20 H 0.2049 0.7678 0.7218 0.045 Uiso 1 1 calc R . . . .
C21 C 0.418(2) 1.0529(10) 0.9591(18) 0.055(5) Uani 0.68(2) 1 d . U P A 1
H21A H 0.4831 1.0820 0.9288 0.066 Uiso 0.68(2) 1 calc R . P A 1
H21B H 0.3272 1.0720 0.9485 0.066 Uiso 0.68(2) 1 calc R . P A 1
C21A C 0.372(5) 1.032(2) 1.008(4) 0.055(5) Uani 0.32(2) 1 d . U P A 2
H21C H 0.3439 1.0184 1.0741 0.066 Uiso 0.32(2) 1 calc R . P A 2
H21D H 0.3008 1.0607 0.9782 0.066 Uiso 0.32(2) 1 calc R . P A 2
C22 C 0.450(2) 1.0469(10) 1.0678(17) 0.053(6) Uani 0.68(2) 1 d . U P A 1
H22A H 0.4549 1.0905 1.0974 0.064 Uiso 0.68(2) 1 calc R . P A 1
H22B H 0.3772 1.0230 1.0990 0.064 Uiso 0.68(2) 1 calc R . P A 1
C22A C 0.508(5) 1.069(2) 1.017(4) 0.053(8) Uani 0.32(2) 1 d . U P A 2
H22C H 0.5234 1.1129 0.9988 0.063 Uiso 0.32(2) 1 calc R . P A 2
C23 C 0.3163(11) 0.9661(5) 0.8511(9) 0.042(3) Uani 1 1 d . U . . .

loop_
_atom_site_aniso_label
_atom_site_aniso_U_11
_atom_site_aniso_U_22
_atom_site_aniso_U_33
_atom_site_aniso_U_23
_atom_site_aniso_U_13
_atom_site_aniso_U_12
Cd1 0.0216(4) 0.0366(4) 0.0390(5) -0.0087(4) -0.0006(3) -0.0017(3)
S1 0.0256(13) 0.0511(17) 0.0578(19) 0.0056(15) 0.0014(13) -0.0057(12)
O1 0.025(3) 0.055(4) 0.052(4) 0.002(4) -0.004(3) 0.001(3)
O2 0.025(3) 0.044(4) 0.058(5) 0.005(4) -0.001(3) -0.002(3)
O3 0.024(4) 0.049(5) 0.077(6) -0.007(4) -0.005(4) 0.004(3)
O4 0.029(4) 0.073(6) 0.074(6) -0.006(5) 0.008(4) -0.005(4)
O5 0.039(4) 0.071(6) 0.084(7) 0.029(5) -0.003(4) 0.001(4)
O6 0.048(5) 0.057(5) 0.079(6) 0.023(5) -0.027(4) -0.018(4)
O7 0.073(7) 0.084(8) 0.091(8) 0.018(6) -0.024(6) -0.012(6)
O8 0.050(5) 0.077(7) 0.099(8) -0.048(6) -0.032(5) 0.029(5)
O9 0.033(4) 0.130(9) 0.092(7) -0.067(7) -0.001(5) -0.002(5)
N1 0.035(5) 0.042(4) 0.040(4) -0.009(4) 0.003(4) 0.006(4)
N2 0.035(4) 0.086(8) 0.052(6) -0.036(5) 0.000(4) 0.001(5)
N3 0.030(4) 0.043(5) 0.047(5) -0.016(4) 0.000(4) -0.008(4)
N4 0.053(10) 0.027(9) 0.054(13) -0.016(8) -0.027(9) 0.016(7)
N4A 0.053(10) 0.027(9) 0.054(13) -0.016(8) -0.027(9) 0.016(7)
C1 0.023(4) 0.045(6) 0.045(6) -0.007(4) 0.000(4) 0.000(4)
C2 0.020(4) 0.052(6) 0.045(6) -0.007(4) 0.001(4) 0.000(4)
C3 0.029(4) 0.044(6) 0.035(6) -0.010(4) -0.003(4) -0.004(4)
C4 0.036(4) 0.024(5) 0.050(6) -0.010(4) -0.001(4) 0.000(4)
C5 0.028(4) 0.047(6) 0.052(7) -0.007(5) -0.001(4) 0.005(4)
C6 0.028(5) 0.035(6) 0.067(8) -0.018(5) 0.002(5) 0.000(4)
C7 0.071(12) 0.054(19) 0.09(3) 0.020(17) -0.029(15) 0.001(13)
C7A 0.071(12) 0.054(19) 0.09(3) 0.020(17) -0.029(15) 0.001(13)
C8 0.039(6) 0.046(5) 0.043(6) -0.002(5) 0.001(5) 0.008(5)
C9 0.058(7) 0.040(6) 0.050(6) -0.006(5) 0.003(6) 0.012(6)
C10 0.032(5) 0.059(6) 0.041(5) -0.010(5) 0.006(4) 0.001(5)
C11 0.064(7) 0.050(6) 0.042(6) -0.003(5) -0.010(6) -0.001(6)
C12 0.059(7) 0.051(6) 0.044(5) -0.002(5) -0.006(6) 0.006(6)
C13 0.035(5) 0.069(8) 0.053(6) -0.020(6) 0.006(5) -0.001(5)
C14 0.037(5) 0.097(10) 0.055(8) -0.040(8) -0.003(6) 0.001(7)
C15 0.042(7) 0.112(12) 0.072(9) -0.055(8) -0.004(6) -0.004(7)
C16 0.028(5) 0.070(7) 0.062(8) -0.032(6) 0.011(5) -0.019(5)
C17 0.049(6) 0.045(6) 0.055(7) -0.017(5) 0.008(5) -0.022(5)
C18 0.028(5) 0.029(5) 0.040(6) -0.006(4) -0.009(4) -0.001(4)
C19 0.029(5) 0.045(6) 0.045(6) -0.012(5) 0.007(5) -0.003(4)
C20 0.031(5) 0.037(6) 0.045(6) -0.007(5) 0.001(4) -0.006(4)
C21 0.062(9) 0.031(9) 0.070(11) -0.022(8) -0.032(9) 0.015(7)
C21A 0.062(9) 0.031(9) 0.070(11) -0.022(8) -0.032(9) 0.015(7)
C22 0.053(11) 0.044(11) 0.063(11) -0.033(9) -0.009(9) 0.016(9)
C22A 0.058(14) 0.031(15) 0.066(19) -0.013(15) -0.028(15) 0.016(10)
C23 0.036(5) 0.041(6) 0.048(7) -0.010(5) -0.009(5) 0.005(4)

loop_
_atom_type_symbol
_atom_type_description
_atom_type_scat_dispersion_real
_atom_type_scat_dispersion_imag
_atom_type_scat_source
C C 0.0033 0.0016 'International Tables Vol C Tables 4.2.6.8 and 6.1.1.4'
H H 0.0000 0.0000 'International Tables Vol C Tables 4.2.6.8 and 6.1.1.4'
Cd Cd -0.8075 1.2024 'International Tables Vol C Tables 4.2.6.8 and 6.1.1.4'
N N 0.0061 0.0033 'International Tables Vol C Tables 4.2.6.8 and 6.1.1.4'
O O 0.0106 0.0060 'International Tables Vol C Tables 4.2.6.8 and 6.1.1.4'
S S 0.1246 0.1234 'International Tables Vol C Tables 4.2.6.8 and 6.1.1.4'

loop_
_geom_angle_atom_site_label_1
_geom_angle_atom_site_label_2
_geom_angle_atom_site_label_3
_geom_angle
_geom_angle_site_symmetry_1
_geom_angle_site_symmetry_3
O2 Cd1 O1 78.6(2) . .
O2 Cd1 O3 157.3(3) . 1_455
O2 Cd1 O6 77.0(3) . .
O2 Cd1 N1 94.7(3) . .
O2 Cd1 N3 92.5(3) . .
O3 Cd1 O1 123.9(3) 1_455 .
O3 Cd1 O6 80.7(3) 1_455 .
O3 Cd1 N1 90.6(3) 1_455 .
O3 Cd1 N3 86.4(3) 1_455 .
O6 Cd1 O1 155.5(3) . .
N1 Cd1 O1 86.3(3) . .
N1 Cd1 O6 93.7(3) . .
N3 Cd1 O1 85.6(3) . .
N3 Cd1 O6 97.4(3) . .
N3 Cd1 N1 167.9(3) . .
C5 S1 C2 90.6(5) . .
C1 O1 Cd1 129.8(7) . .
C3 O2 Cd1 130.9(7) . .
C6 O3 Cd1 101.8(7) . 1_655
C1 O5 C7 117(2) . .
C1 O5 C7A 118(4) . .
Cd1 O6 H1W 110.1 . .
Cd1 O6 H2W 108.6 . .
H1W O6 H2W 103.9 . .
H3W O7 H4W 104.5 . .
C8 N1 Cd1 123.5(8) . .
C12 N1 Cd1 118.6(8) . .
C12 N1 C8 117.7(10) . .
C13 N2 C14 126.9(10) . .
C13 N2 C15 119.7(10) . .
C14 N2 C15 113.1(9) . .
C16 N3 Cd1 118.2(7) . .
C16 N3 C20 117.8(9) . .
C20 N3 Cd1 123.8(7) . .
C22 N4 C21 111.9(18) 3_677 .
C23 N4 C21 120.5(19) . .
C23 N4 C22 127.5(19) . 3_677
C22A N4A C21A 113(4) . 3_677
C22A N4A C23 126(4) . 3_677
C23 N4A C21A 121(4) 3_677 3_677
O1 C1 O5 120.0(9) . .
O1 C1 C2 126.3(11) . .
O5 C1 C2 113.6(9) . .
C1 C2 S1 120.5(9) . .
C3 C2 S1 112.7(7) . .
C3 C2 C1 126.9(9) . .
O2 C3 C2 126.4(9) . .
O2 C3 C4 124.3(10) . .
C2 C3 C4 109.3(9) . .
C3 C4 H4 123.1 . .
C5 C4 C3 113.8(10) . .
C5 C4 H4 123.1 . .
C4 C5 S1 113.6(8) . .
C4 C5 C6 127.0(11) . .
C6 C5 S1 119.3(9) . .
O3 C6 O4 124.1(10) . .
O3 C6 C5 118.6(11) . .
O4 C6 C5 117.3(11) . .
O5 C7 H7A 109.5 . .
O5 C7 H7B 109.5 . .
O5 C7 H7C 109.5 . .
H7A C7 H7B 109.5 . .
H7A C7 H7C 109.5 . .
H7B C7 H7C 109.5 . .
O5 C7A H7AA 109.5 . .
O5 C7A H7AB 109.5 . .
O5 C7A H7AC 109.5 . .
H7AA C7A H7AB 109.5 . .
H7AA C7A H7AC 109.5 . .
H7AB C7A H7AC 109.5 . .
N1 C8 H8 119.3 . .
N1 C8 C9 121.5(11) . .
C9 C8 H8 119.3 . .
C8 C9 H9 119.3 . .
C10 C9 C8 121.3(11) . .
C10 C9 H9 119.3 . .
C9 C10 C11 116.9(11) . .
C9 C10 C13 124.1(11) . .
C11 C10 C13 118.7(11) . .
C10 C11 H11 120.5 . .
C10 C11 C12 119.1(12) . .
C12 C11 H11 120.5 . .
N1 C12 C11 123.4(11) . .
N1 C12 H12 118.3 . .
C11 C12 H12 118.3 . .
O9 C13 N2 124.4(11) . .
O9 C13 C10 117.5(10) . .
N2 C13 C10 118.1(10) . .
N2 C14 H14A 109.3 . .
N2 C14 H14B 109.3 . .
H14A C14 H14B 108.0 . .
C15 C14 N2 111.4(11) 3_665 .
C15 C14 H14A 109.3 3_665 .
C15 C14 H14B 109.3 3_665 .
N2 C15 H15A 109.6 . .
N2 C15 H15B 109.6 . .
C14 C15 N2 110.2(12) 3_665 .
C14 C15 H15A 109.6 3_665 .
C14 C15 H15B 109.6 3_665 .
H15A C15 H15B 108.1 . .
N3 C16 H16 118.7 . .
N3 C16 C17 122.6(10) . .
C17 C16 H16 118.7 . .
C16 C17 H17 120.4 . .
C18 C17 C16 119.2(10) . .
C18 C17 H17 120.4 . .
C17 C18 C19 118.3(10) . .
C17 C18 C23 121.2(10) . .
C19 C18 C23 120.3(9) . .
C18 C19 H19 120.7 . .
C20 C19 C18 118.6(10) . .
C20 C19 H19 120.7 . .
N3 C20 C19 123.4(10) . .
N3 C20 H20 118.3 . .
C19 C20 H20 118.3 . .
N4 C21 H21A 109.6 . .
N4 C21 H21B 109.6 . .
H21A C21 H21B 108.1 . .
C22 C21 N4 110.2(17) . .
C22 C21 H21A 109.6 . .
C22 C21 H21B 109.6 . .
N4A C21A H21C 110.4 3_677 .
N4A C21A H21D 110.4 3_677 .
N4A C21A C22A 107(4) 3_677 .
H21C C21A H21D 108.6 . .
C22A C21A H21C 110.4 . .
C22A C21A H21D 110.4 . .
N4 C22 C21 113.1(17) 3_677 .
N4 C22 H22A 109.0 3_677 .
N4 C22 H22B 109.0 3_677 .
C21 C22 H22A 109.0 . .
C21 C22 H22B 109.0 . .
H22A C22 H22B 107.8 . .
N4A C22A C21A 108(4) . .
N4A C22A H22C 126.2 . .
C21A C22A H22C 126.2 . .
O8 C23 N4 122.4(14) . .
O8 C23 N4A 119(3) . 3_677
O8 C23 C18 119.2(9) . .
N4 C23 C18 117.4(14) . .
N4A C23 C18 120(3) 3_677 .

loop_
_geom_bond_atom_site_label_1
_geom_bond_atom_site_label_2
_geom_bond_distance
_geom_bond_site_symmetry_2
Cd1 O1 2.395(8) .
Cd1 O2 2.281(7) .
Cd1 O3 2.313(7) 1_455
Cd1 O6 2.391(8) .
Cd1 N1 2.342(9) .
Cd1 N3 2.335(9) .
S1 C2 1.741(10) .
S1 C5 1.709(12) .
O1 C1 1.236(11) .
O2 C3 1.289(12) .
O3 Cd1 2.313(7) 1_655
O3 C6 1.254(14) .
O4 C6 1.269(14) .
O5 C1 1.340(13) .
O5 C7 1.46(3) .
O5 C7A 1.47(6) .
O6 H1W 0.8506 .
O6 H2W 0.8508 .
O7 H3W 0.8500 .
O7 H4W 0.8503 .
O8 C23 1.204(12) .
O9 C13 1.218(13) .
N1 C8 1.337(13) .
N1 C12 1.324(14) .
N2 C13 1.315(14) .
N2 C14 1.471(14) .
N2 C15 1.474(15) .
N3 C16 1.324(14) .
N3 C20 1.328(13) .
N4 C21 1.49(3) .
N4 C22 1.45(3) 3_677
N4 C23 1.33(3) .
N4A C21A 1.49(7) 3_677
N4A C22A 1.40(7) .
N4A C23 1.41(6) 3_677
C1 C2 1.422(14) .
C2 C3 1.407(15) .
C3 C4 1.442(14) .
C4 H4 0.9300 .
C4 C5 1.348(15) .
C5 C6 1.505(14) .
C7 H7A 0.9600 .
C7 H7B 0.9600 .
C7 H7C 0.9600 .
C7A H7AA 0.9600 .
C7A H7AB 0.9600 .
C7A H7AC 0.9600 .
C8 H8 0.9300 .
C8 C9 1.389(15) .
C9 H9 0.9300 .
C9 C10 1.363(16) .
C10 C11 1.386(16) .
C10 C13 1.509(16) .
C11 H11 0.9300 .
C11 C12 1.392(16) .
C12 H12 0.9300 .
C14 H14A 0.9700 .
C14 H14B 0.9700 .
C14 C15 1.45(2) 3_665
C15 C14 1.45(2) 3_665
C15 H15A 0.9700 .
C15 H15B 0.9700 .
C16 H16 0.9300 .
C16 C17 1.393(15) .
C17 H17 0.9300 .
C17 C18 1.360(15) .
C18 C19 1.391(14) .
C18 C23 1.500(14) .
C19 H19 0.9300 .
C19 C20 1.372(14) .
C20 H20 0.9300 .
C21 H21A 0.9700 .
C21 H21B 0.9700 .
C21 C22 1.47(3) .
C21A N4A 1.49(7) 3_677
C21A H21C 0.9700 .
C21A H21D 0.9700 .
C21A C22A 1.53(8) .
C22 N4 1.45(3) 3_677
C22 H22A 0.9700 .
C22 H22B 0.9700 .
C22A H22C 0.9300 .
C23 N4A 1.41(6) 3_677
